data_1506181
loop_
_publ_author_name
'Chuang, Shih-Ching'
'Clemente, Fernando R.'
'Khan, Saeed I.'
'Houk, K. N.'
'Rubin, Yves'

_publ_section_title
;
 Approaches to open fullerenes: a 1,2,3,4,5,6-hexaadduct of C60.
;
_journal_issue 20
_journal_name_full 'Organic letters'
_journal_page_first 4525
_journal_page_last 4528
_journal_paper_doi 10.1021/ol061707e
_journal_volume 8
_journal_year 2006
_chemical_formula_moiety 'C86 H16 N2 O4, 0.5(C6 H6), 0.6(C6 H6),1.35(C S2)'
_chemical_formula_sum 'C93.95 H22.6 N2 O4 S2.7'
_chemical_formula_weight 1329.70
_chemical_name_systematic
; 
 ? 
;
_space_group_IT_number 15
_symmetry_cell_setting monoclinic
_symmetry_space_group_name_Hall '-C 2yc'
_symmetry_space_group_name_H-M 'C 1 2/c 1'
_atom_sites_solution_hydrogens geom
_atom_sites_solution_primary direct
_atom_sites_solution_secondary difmap
_audit_creation_method SHELXL-97
_cell_angle_alpha 90.00
_cell_angle_beta 108.317(2)
_cell_angle_gamma 90.00
_cell_formula_units_Z 8
_cell_length_a 53.619(8)
_cell_length_b 12.3613(18)
_cell_length_c 18.615(3)
_cell_measurement_reflns_used 8192
_cell_measurement_temperature 120(2)
_cell_measurement_theta_max 27.90
_cell_measurement_theta_min 2.35
_cell_volume 11713(3)
_computing_cell_refinement 'Bruker SMART'
_computing_data_collection 'Bruker SMART'
_computing_data_reduction 'Bruker SAINT'
_computing_molecular_graphics 'Bruker SHELXTL'
_computing_publication_material 'Bruker SHELXTL'
_computing_structure_refinement 'SHELXL-97 (Sheldrick, 1997)'
_computing_structure_solution 'SHELXS-97 (Sheldrick, 1990)'
_diffrn_ambient_temperature 120(2)
_diffrn_measured_fraction_theta_full 0.974
_diffrn_measured_fraction_theta_max 0.974
_diffrn_measurement_device_type 'CCD area detector'
_diffrn_measurement_method 'phi and omega scans'
_diffrn_radiation_monochromator graphite
_diffrn_radiation_source 'fine-focus sealed tube'
_diffrn_radiation_type MoK\a
_diffrn_radiation_wavelength 0.71073
_diffrn_reflns_av_R_equivalents 0.065
_diffrn_reflns_av_sigmaI/netI 0.088
_diffrn_reflns_limit_h_max 66
_diffrn_reflns_limit_h_min -71
_diffrn_reflns_limit_k_max 16
_diffrn_reflns_limit_k_min 0
_diffrn_reflns_limit_l_max 24
_diffrn_reflns_limit_l_min 0
_diffrn_reflns_number 51697
_diffrn_reflns_theta_full 28.27
_diffrn_reflns_theta_max 28.27
_diffrn_reflns_theta_min 1.70
_exptl_absorpt_coefficient_mu 0.184
_exptl_absorpt_correction_T_max 0.98
_exptl_absorpt_correction_T_min 0.82
_exptl_absorpt_correction_type multi-scan
_exptl_absorpt_process_details 'Sadabs (Bruker)'
_exptl_crystal_colour red
_exptl_crystal_density_diffrn 1.508
_exptl_crystal_density_method 'not measured'
_exptl_crystal_description 'thin plate'
_exptl_crystal_F_000 5404
_exptl_crystal_size_max 0.60
_exptl_crystal_size_mid 0.10
_exptl_crystal_size_min 0.05
_refine_diff_density_max 1.133
_refine_diff_density_min -0.994
_refine_diff_density_rms 0.123
_refine_ls_extinction_method none
_refine_ls_goodness_of_fit_ref 1.087
_refine_ls_hydrogen_treatment constr
_refine_ls_matrix_type full
_refine_ls_number_parameters 691
_refine_ls_number_reflns 14149
_refine_ls_number_restraints 0
_refine_ls_restrained_S_all 1.087
_refine_ls_R_factor_all 0.1780
_refine_ls_R_factor_gt 0.1230
_refine_ls_shift/su_max 0.001
_refine_ls_shift/su_mean 0.000
_refine_ls_structure_factor_coef Fsqd
_refine_ls_weighting_details 'calc w=1/[\s^2^(Fo^2^)+(0.1289P)^2^+125.3027P] where P=(Fo^2^+2Fc^2^)/3'
_refine_ls_weighting_scheme calc
_refine_ls_wR_factor_gt 0.3062
_refine_ls_wR_factor_ref 0.3350
_reflns_number_gt 8668
_reflns_number_total 14149
_reflns_threshold_expression >2sigma(I)
_cod_data_source_file ol061707esi20060711_114446.cif
_cod_data_source_block yr104sm
_cod_depositor_comments
;
The following automatic conversions were performed:

'_symmetry_cell_setting' value 'Monoclinic' changed to 'monoclinic'
according to /home/saulius/struct/CIF-dictionaries/cif_core.dic
dictionary named 'cif_core.dic' version 2.4.1 from 2010-06-29.

Automatic conversion script
Id: cif_fix_values 1715 2011-07-08 13:25:40Z adriana 
;
_cod_original_sg_symbol_H-M C2/c
_cod_original_formula_sum 'C93.95 H22.60 N2 O4 S2.70'
_cod_database_code 1506181

loop_
_symmetry_equiv_pos_as_xyz
'x, y, z'
'x, -y, z+1/2'
'x+1/2, y+1/2, z'
'x+1/2, -y+1/2, z+1/2'
'-x, -y, -z'
'-x, y, -z-1/2'
'-x+1/2, -y+1/2, -z'
'-x+1/2, y+1/2, -z-1/2'

loop_
_atom_site_label
_atom_site_type_symbol
_atom_site_fract_x
_atom_site_fract_y
_atom_site_fract_z
_atom_site_U_iso_or_equiv
_atom_site_adp_type
_atom_site_occupancy
_atom_site_symmetry_multiplicity
_atom_site_calc_flag
_atom_site_refinement_flags
_atom_site_disorder_assembly
_atom_site_disorder_group
S7 S 0.2821(2) 0.3868(8) 0.1846(6) 0.033(2) Uiso 0.15 1 d P A 5
S8 S 0.3192(4) 0.5107(19) 0.3159(14) 0.091(6) Uiso 0.15 1 d P A 5
C4S C 0.3030(7) 0.458(3) 0.254(2) 0.024(7) Uiso 0.15 1 d P A 5
S9 S 0.2499(9) 0.299(3) -0.018(2) 0.125(13) Uiso 0.10 1 d P . 6
S10 S 0.2625(6) 0.283(2) 0.1389(17) 0.083(7) Uiso 0.10 1 d P . 6
C5S C 0.2605(11) 0.388(4) 0.018(3) 0.026(11) Uiso 0.10 1 d P B 6
C90 C 0.216465(16) 0.24362(9) 0.35898(7) 0.066(4) Uiso 0.60 1 d PG C 1
H90 H 0.2024 0.1949 0.3370 0.079 Uiso 0.60 1 calc PR C 1
C91 C 0.239297(16) 0.23842(10) 0.33883(9) 0.133(9) Uiso 0.60 1 d PG C 1
H91 H 0.2409 0.1861 0.3031 0.159 Uiso 0.60 1 calc PR C 1
C92 C 0.259819(14) 0.30975(12) 0.37093(9) 0.188(15) Uiso 0.60 1 d PG C 1
H92 H 0.2754 0.3062 0.3572 0.225 Uiso 0.60 1 calc PR C 1
C93 C 0.257510(15) 0.38628(12) 0.42318(8) 0.099(6) Uiso 0.60 1 d PG C 1
H93 H 0.2715 0.4350 0.4451 0.119 Uiso 0.60 1 calc PR C 1
C94 C 0.234679(16) 0.39149(11) 0.44333(7) 0.107(7) Uiso 0.60 1 d PG C 1
H94 H 0.2331 0.4438 0.4790 0.128 Uiso 0.60 1 calc PR C 1
C95 C 0.214156(16) 0.32016(10) 0.41123(7) 0.062(4) Uiso 0.60 1 d PG C 1
H95 H 0.1986 0.3237 0.4250 0.075 Uiso 0.60 1 calc PR C 1
S1 S 0.218454(17) 0.34347(10) 0.44358(7) 0.069(3) Uiso 0.20 1 d PR C 2
S2 S 0.265656(14) 0.32059(12) 0.38608(9) 0.060(3) Uiso 0.20 1 d PR C 2
C1S C 0.240743(15) 0.31727(11) 0.41452(8) 0.075(13) Uiso 0.20 1 d PR C 2
S3 S 0.323277(14) 0.49002(15) 0.29771(12) 0.0689(13) Uiso 0.60 1 d PR C 3
S4 S 0.303742(14) 0.66353(14) 0.38152(11) 0.125(2) Uiso 0.60 1 d PR C 3
C2S C 0.311587(13) 0.56927(15) 0.33726(11) 0.075(4) Uiso 0.60 1 d PR C 3
S5 S 0.18401(2) 0.26691(9) 0.03358(7) 0.082(2) Uiso 0.30 1 d PR C 4
S6 S 0.23203(2) 0.18979(10) 0.15843(10) 0.189(8) Uiso 0.30 1 d PR C 4
C3S C 0.20887(2) 0.23921(9) 0.09223(8) 0.065(7) Uiso 0.30 1 d PR C 4
O1 O 0.108480(19) 0.84101(5) 0.18735(6) 0.0197(7) Uani 1 1 d R . .
O2 O 0.10551(2) 0.74801(6) 0.32787(5) 0.0263(9) Uani 1 1 d R . .
O3 O 0.159827(16) 0.73815(6) 0.22228(5) 0.0304(9) Uani 1 1 d R . .
O4 O 0.148556(18) 0.66403(7) 0.35886(4) 0.0345(10) Uani 1 1 d R . .
N1 N 0.16221(2) 0.79658(8) 0.05301(6) 0.0288(10) Uani 1 1 d R . .
N2 N 0.11496(2) 0.91297(6) 0.02979(6) 0.0188(8) Uani 1 1 d R . .
C1 C 0.101035(14) 0.66725(5) 0.13403(4) 0.0158(9) Uani 1 1 d R . .
C2 C 0.129538(14) 0.60881(5) 0.15511(4) 0.0193(10) Uani 1 1 d R . .
C3 C 0.142794(13) 0.56997(5) 0.24069(4) 0.0237(11) Uani 1 1 d R . .
C4 C 0.130289(15) 0.59353(6) 0.30698(4) 0.0235(11) Uani 1 1 d R . .
C5 C 0.102441(16) 0.64740(5) 0.28617(4) 0.0202(10) Uani 1 1 d R . .
C6 C 0.087901(15) 0.67991(5) 0.19962(4) 0.0168(9) Uani 1 1 d R . .
C7 C 0.061149(14) 0.62918(5) 0.18268(5) 0.0162(9) Uani 1 1 d R . .
C8 C 0.057176(15) 0.58363(6) 0.24886(5) 0.0198(10) Uani 1 1 d R . .
C9 C 0.081800(17) 0.57934(6) 0.30572(4) 0.0197(10) Uani 1 1 d R . .
C10 C 0.087100(18) 0.49294(7) 0.35490(4) 0.0243(11) Uani 1 1 d R . .
C11 C 0.067965(18) 0.41022(7) 0.34848(4) 0.0265(12) Uani 1 1 d R . .
C12 C 0.043059(17) 0.41651(7) 0.29384(5) 0.0255(12) Uani 1 1 d R . .
C13 C 0.037293(15) 0.50745(7) 0.24287(5) 0.0235(11) Uani 1 1 d R . .
C14 C 0.021703(13) 0.47038(7) 0.16962(6) 0.0237(11) Uani 1 1 d R . .
C15 C 0.026014(13) 0.51269(7) 0.10522(5) 0.0198(10) Uani 1 1 d R . .
C16 C 0.045769(13) 0.59582(6) 0.11254(5) 0.0174(10) Uani 1 1 d R . .
C17 C 0.057953(14) 0.57945(6) 0.05326(4) 0.0160(9) Uani 1 1 d R . .
C18 C 0.084190(14) 0.59922(5) 0.06795(4) 0.0159(9) Uani 1 1 d R . .
C19 C 0.099660(15) 0.52206(6) 0.04370(4) 0.0181(10) Uani 1 1 d R . .
C20 C 0.124879(14) 0.51723(5) 0.09872(4) 0.0207(10) Uani 1 1 d R . .
C21 C 0.137578(15) 0.41901(6) 0.11242(4) 0.0246(11) Uani 1 1 d R . .
C22 C 0.150798(13) 0.38472(6) 0.19099(5) 0.0261(12) Uani 1 1 d R . .
C23 C 0.149769(13) 0.45179(6) 0.24935(4) 0.0248(11) Uani 1 1 d R . .
C24 C 0.146091(14) 0.40648(6) 0.31519(4) 0.0262(11) Uani 1 1 d R . .
C25 C 0.131547(16) 0.48096(6) 0.34407(4) 0.0237(11) Uani 1 1 d R . .
C26 C 0.113057(18) 0.44194(7) 0.37519(3) 0.0263(12) Uani 1 1 d R . .
C27 C 0.109349(19) 0.32583(7) 0.38031(4) 0.0265(12) Uani 1 1 d R . .
C28 C 0.081414(19) 0.30606(7) 0.36428(4) 0.0261(12) Uani 1 1 d R . .
C29 C 0.069746(19) 0.21503(6) 0.32337(5) 0.0250(11) Uani 1 1 d R . .
C30 C 0.044442(18) 0.22207(7) 0.26678(5) 0.0253(11) Uani 1 1 d R . .
C31 C 0.031176(16) 0.32110(7) 0.25214(5) 0.0275(12) Uani 1 1 d R . .
C32 C 0.017678(14) 0.35406(7) 0.17468(6) 0.0257(11) Uani 1 1 d R . .
C33 C 0.017878(15) 0.28758(7) 0.11450(5) 0.0275(12) Uani 1 1 d R . .
C34 C 0.022286(15) 0.33295(7) 0.04740(5) 0.0250(11) Uani 1 1 d R . .
C35 C 0.026075(13) 0.44393(7) 0.04284(5) 0.0217(11) Uani 1 1 d R . .
C36 C 0.045688(15) 0.48403(7) 0.01110(4) 0.0203(10) Uani 1 1 d R . .
C37 C 0.060472(17) 0.41172(7) -0.01572(4) 0.0225(11) Uani 1 1 d R . .
C38 C 0.087963(17) 0.43076(6) 0.00158(3) 0.0239(11) Uani 1 1 d R . .
C39 C 0.101549(18) 0.32881(6) 0.01481(4) 0.0256(12) Uani 1 1 d R . .
C40 C 0.125678(17) 0.32268(6) 0.07056(5) 0.0265(12) Uani 1 1 d R . .
C41 C 0.132001(17) 0.23046(5) 0.12152(5) 0.0276(12) Uani 1 1 d R . .
C42 C 0.147439(15) 0.26969(6) 0.19594(5) 0.0272(12) Uani 1 1 d R . .
C43 C 0.144077(16) 0.22398(6) 0.26116(5) 0.0274(12) Uani 1 1 d R . .
C44 C 0.143544(16) 0.29401(6) 0.32249(4) 0.0268(12) Uani 1 1 d R . .
C45 C 0.124433(18) 0.25289(6) 0.35482(4) 0.0240(11) Uani 1 1 d R . .
C46 C 0.112580(19) 0.15699(6) 0.31261(5) 0.0241(11) Uani 1 1 d R . .
C47 C 0.085787(19) 0.13924(6) 0.29747(5) 0.0234(11) Uani 1 1 d R . .
C48 C 0.070118(19) 0.10146(5) 0.22303(6) 0.0257(12) Uani 1 1 d R . .
C49 C 0.044653(18) 0.15320(6) 0.20473(6) 0.0256(11) Uani 1 1 d R . .
C50 C 0.031835(17) 0.18396(6) 0.12909(6) 0.0272(12) Uani 1 1 d R . .
C51 C 0.044118(18) 0.16577(6) 0.07132(5) 0.0279(12) Uani 1 1 d R . .
C52 C 0.037795(17) 0.25747(7) 0.01977(5) 0.0270(12) Uani 1 1 d R . .
C53 C 0.056600(18) 0.29550(7) -0.01114(4) 0.0267(12) Uani 1 1 d R . .
C54 C 0.082052(19) 0.24481(6) 0.00796(4) 0.0285(12) Uani 1 1 d R . .
C55 C 0.08820(2) 0.15708(5) 0.05783(5) 0.0278(12) Uani 1 1 d R . .
C56 C 0.06850(2) 0.11688(5) 0.08961(5) 0.0261(12) Uani 1 1 d R . .
C57 C 0.08208(2) 0.08455(5) 0.16723(6) 0.0240(11) Uani 1 1 d R . .
C58 C 0.109491(19) 0.10433(5) 0.18276(6) 0.0254(12) Uani 1 1 d R . .
C59 C 0.113505(19) 0.14905(5) 0.11495(5) 0.0266(12) Uani 1 1 d R . .
C60 C 0.124836(18) 0.14014(5) 0.25446(5) 0.0246(11) Uani 1 1 d R . .
C61 C 0.152384(15) 0.68773(6) 0.14802(5) 0.0263(12) Uani 1 1 d R . .
C62 C 0.144974(18) 0.77142(6) 0.08757(6) 0.0246(11) Uani 1 1 d R . .
C63 C 0.15619(2) 0.88367(8) 0.00535(7) 0.0230(11) Uani 1 1 d R . .
C64 C 0.17388(3) 0.91347(10) -0.03482(8) 0.0322(13) Uani 1 1 d R . .
H64 H 0.1889 0.8707 -0.0314 0.039 Uiso 1 1 d R . .
C65 C 0.16868(12) 1.0047(5) -0.0784(4) 0.0351(14) Uani 1 1 d . . .
H65 H 0.1804 1.0254 -0.1051 0.042 Uiso 1 1 calc R . .
C66 C 0.14621(11) 1.0694(4) -0.0846(3) 0.0281(12) Uani 1 1 d . . .
H66 H 0.1434 1.1338 -0.1139 0.034 Uiso 1 1 calc R . .
C67 C 0.12864(11) 1.0393(4) -0.0486(3) 0.0235(11) Uani 1 1 d . . .
H67 H 0.1134 1.0819 -0.0536 0.028 Uiso 1 1 calc R . .
C68 C 0.13325(10) 0.9445(4) -0.0041(3) 0.0208(10) Uani 1 1 d . . .
C69 C 0.12095(10) 0.8270(4) 0.0737(3) 0.0211(10) Uani 1 1 d . . .
C70 C 0.10175(10) 0.7933(4) 0.1127(3) 0.0170(9) Uani 1 1 d . . .
C71 C 0.07352(9) 0.8321(3) 0.0770(3) 0.0155(9) Uani 1 1 d . . .
C72 C 0.05774(10) 0.8518(4) 0.0037(3) 0.0199(10) Uani 1 1 d . . .
H72 H 0.0643 0.8438 -0.0378 0.024 Uiso 1 1 calc R . .
C73 C 0.03206(10) 0.8835(4) -0.0072(3) 0.0208(10) Uani 1 1 d . . .
H73 H 0.0210 0.8985 -0.0571 0.025 Uiso 1 1 calc R . .
C74 C 0.02211(10) 0.8940(4) 0.0528(3) 0.0222(10) Uani 1 1 d . . .
H74 H 0.0044 0.9159 0.0435 0.027 Uiso 1 1 calc R . .
C75 C 0.03799(10) 0.8728(4) 0.1274(3) 0.0206(10) Uani 1 1 d . . .
H75 H 0.0313 0.8785 0.1689 0.025 Uiso 1 1 calc R . .
C76 C 0.06360(10) 0.8433(3) 0.1379(3) 0.0168(9) Uani 1 1 d . . .
C77 C 0.08578(10) 0.8066(4) 0.2048(3) 0.0182(10) Uani 1 1 d . . .
C78 C 0.08751(12) 0.8270(4) 0.2855(3) 0.0247(11) Uani 1 1 d . . .
H78A H 0.0941 0.9010 0.3012 0.030 Uiso 1 1 calc R . .
H78B H 0.0701 0.8183 0.2928 0.030 Uiso 1 1 calc R . .
C79 C 0.17649(12) 0.6190(5) 0.1528(4) 0.0379(15) Uani 1 1 d . . .
C80 C 0.18677(15) 0.5769(6) 0.0992(5) 0.054(2) Uani 1 1 d . . .
H80 H 0.1789 0.5900 0.0466 0.065 Uiso 1 1 calc R . .
C81 C 0.20943(18) 0.5140(7) 0.1269(7) 0.079(3) Uani 1 1 d . . .
H81 H 0.2176 0.4868 0.0922 0.095 Uiso 1 1 calc R . .
C82 C 0.22022(18) 0.4901(8) 0.2018(7) 0.092(4) Uani 1 1 d . . .
H82 H 0.2355 0.4461 0.2176 0.111 Uiso 1 1 calc R . .
C83 C 0.20924(14) 0.5290(7) 0.2562(6) 0.067(3) Uani 1 1 d . . .
H83 H 0.2165 0.5108 0.3082 0.080 Uiso 1 1 calc R . .
C84 C 0.18745(12) 0.5951(5) 0.2306(4) 0.0433(17) Uani 1 1 d . . .
C85 C 0.16856(11) 0.6407(4) 0.2658(4) 0.0330(13) Uani 1 1 d . . .
C86 C 0.17371(12) 0.6579(5) 0.3488(4) 0.0403(16) Uani 1 1 d . . .
H86A H 0.1839 0.5969 0.3782 0.048 Uiso 1 1 calc R . .
H86B H 0.1836 0.7257 0.3656 0.048 Uiso 1 1 calc R . .
C87 C 0.00949(19) 0.7753(6) 0.2833(5) 0.069(3) Uani 1 1 d . . .
H87 H 0.0161 0.7087 0.3071 0.083 Uiso 1 1 calc R . .
C88 C 0.01960(14) 0.8716(7) 0.3179(4) 0.052(2) Uani 1 1 d . . .
H88 H 0.0333 0.8713 0.3650 0.062 Uiso 1 1 calc R . .
C89 C 0.00978(14) 0.9681(5) 0.2837(3) 0.0387(15) Uani 1 1 d . . .
H89 H 0.0167 1.0346 0.3072 0.046 Uiso 1 1 calc R . .

loop_
_atom_site_aniso_label
_atom_site_aniso_U_11
_atom_site_aniso_U_22
_atom_site_aniso_U_33
_atom_site_aniso_U_23
_atom_site_aniso_U_13
_atom_site_aniso_U_12
O1 0.0247(18) 0.0126(15) 0.0200(17) -0.0021(13) 0.0043(14) -0.0009(13)
O2 0.050(2) 0.0099(16) 0.0142(17) -0.0015(13) 0.0034(16) 0.0001(15)
O3 0.027(2) 0.0177(18) 0.038(2) 0.0060(16) -0.0015(17) -0.0008(15)
O4 0.040(2) 0.0170(18) 0.033(2) -0.0017(16) -0.0079(18) -0.0045(16)
N1 0.022(2) 0.021(2) 0.047(3) 0.004(2) 0.015(2) -0.0010(18)
N2 0.027(2) 0.0121(18) 0.019(2) 0.0001(15) 0.0106(17) -0.0016(16)
C1 0.022(2) 0.0058(19) 0.021(2) 0.0025(17) 0.0091(19) 0.0032(17)
C2 0.023(3) 0.009(2) 0.027(3) 0.0029(18) 0.009(2) 0.0024(18)
C3 0.021(3) 0.017(2) 0.030(3) 0.003(2) 0.005(2) 0.0010(19)
C4 0.033(3) 0.012(2) 0.020(2) -0.0014(19) 0.002(2) -0.002(2)
C5 0.037(3) 0.009(2) 0.014(2) -0.0010(17) 0.008(2) -0.0027(19)
C6 0.026(3) 0.011(2) 0.013(2) -0.0001(17) 0.0042(18) 0.0015(18)
C7 0.027(3) 0.0073(19) 0.017(2) 0.0025(17) 0.0109(19) 0.0019(17)
C8 0.034(3) 0.008(2) 0.023(2) -0.0016(18) 0.016(2) 0.0043(18)
C9 0.041(3) 0.008(2) 0.013(2) -0.0028(17) 0.013(2) 0.0014(19)
C10 0.048(3) 0.018(2) 0.011(2) -0.0020(18) 0.014(2) 0.002(2)
C11 0.050(3) 0.017(2) 0.021(3) 0.001(2) 0.024(2) 0.006(2)
C12 0.042(3) 0.016(2) 0.030(3) 0.002(2) 0.027(3) 0.002(2)
C13 0.036(3) 0.018(2) 0.026(3) 0.003(2) 0.023(2) 0.003(2)
C14 0.023(3) 0.017(2) 0.035(3) 0.006(2) 0.016(2) 0.0012(19)
C15 0.022(2) 0.011(2) 0.026(3) 0.0053(18) 0.005(2) 0.0017(18)
C16 0.023(2) 0.0061(19) 0.023(2) 0.0051(17) 0.0064(19) 0.0023(17)
C17 0.028(3) 0.009(2) 0.010(2) 0.0010(16) 0.0042(18) 0.0001(17)
C18 0.031(3) 0.0073(19) 0.012(2) 0.0022(16) 0.0099(19) 0.0019(18)
C19 0.034(3) 0.009(2) 0.017(2) 0.0023(17) 0.017(2) -0.0003(18)
C20 0.031(3) 0.011(2) 0.027(3) 0.0029(19) 0.020(2) 0.0020(19)
C21 0.036(3) 0.015(2) 0.031(3) 0.006(2) 0.023(2) 0.008(2)
C22 0.027(3) 0.017(2) 0.037(3) 0.011(2) 0.013(2) 0.006(2)
C23 0.022(3) 0.019(2) 0.030(3) 0.008(2) 0.003(2) 0.003(2)
C24 0.028(3) 0.020(3) 0.024(3) 0.005(2) 0.000(2) 0.001(2)
C25 0.030(3) 0.018(2) 0.017(2) 0.0023(19) 0.000(2) -0.001(2)
C26 0.050(3) 0.014(2) 0.010(2) -0.0013(18) 0.004(2) 0.003(2)
C27 0.049(3) 0.015(2) 0.013(2) 0.0035(18) 0.007(2) 0.002(2)
C28 0.055(4) 0.015(2) 0.015(2) 0.0048(19) 0.020(2) 0.005(2)
C29 0.047(3) 0.010(2) 0.025(3) 0.0068(19) 0.022(2) 0.000(2)
C30 0.044(3) 0.009(2) 0.030(3) 0.0064(19) 0.022(2) -0.004(2)
C31 0.036(3) 0.018(2) 0.037(3) 0.004(2) 0.024(3) -0.002(2)
C32 0.025(3) 0.021(3) 0.036(3) 0.003(2) 0.017(2) -0.005(2)
C33 0.029(3) 0.020(3) 0.033(3) 0.000(2) 0.008(2) -0.009(2)
C34 0.029(3) 0.016(2) 0.025(3) 0.000(2) 0.000(2) -0.010(2)
C35 0.026(3) 0.017(2) 0.017(2) 0.0013(18) 0.000(2) -0.0030(19)
C36 0.032(3) 0.012(2) 0.012(2) 0.0023(17) 0.000(2) -0.0022(19)
C37 0.044(3) 0.009(2) 0.012(2) -0.0029(17) 0.005(2) -0.005(2)
C38 0.047(3) 0.016(2) 0.012(2) 0.0009(18) 0.014(2) 0.003(2)
C39 0.051(4) 0.014(2) 0.020(3) 0.0007(19) 0.023(2) 0.004(2)
C40 0.044(3) 0.015(2) 0.032(3) 0.001(2) 0.028(3) 0.004(2)
C41 0.044(3) 0.015(2) 0.032(3) 0.002(2) 0.024(3) 0.010(2)
C42 0.034(3) 0.014(2) 0.038(3) 0.007(2) 0.017(3) 0.010(2)
C43 0.040(3) 0.008(2) 0.034(3) 0.007(2) 0.010(2) 0.007(2)
C44 0.032(3) 0.017(2) 0.027(3) 0.008(2) 0.003(2) 0.006(2)
C45 0.042(3) 0.012(2) 0.016(2) 0.0049(18) 0.006(2) 0.004(2)
C46 0.042(3) 0.011(2) 0.018(2) 0.0070(18) 0.009(2) 0.007(2)
C47 0.042(3) 0.010(2) 0.023(3) 0.0055(18) 0.016(2) 0.001(2)
C48 0.047(3) 0.005(2) 0.028(3) 0.0015(18) 0.016(2) -0.002(2)
C49 0.041(3) 0.008(2) 0.032(3) 0.003(2) 0.018(2) -0.003(2)
C50 0.040(3) 0.014(2) 0.028(3) 0.004(2) 0.011(2) -0.009(2)
C51 0.045(3) 0.010(2) 0.024(3) -0.0047(19) 0.003(2) -0.009(2)
C52 0.045(3) 0.015(2) 0.015(2) -0.0014(19) 0.000(2) -0.008(2)
C53 0.055(4) 0.014(2) 0.009(2) -0.0037(18) 0.006(2) -0.004(2)
C54 0.057(4) 0.014(2) 0.019(3) -0.0069(19) 0.019(3) -0.001(2)
C55 0.053(4) 0.011(2) 0.024(3) -0.0053(19) 0.018(3) 0.003(2)
C56 0.050(3) 0.007(2) 0.021(3) -0.0032(18) 0.011(2) -0.003(2)
C57 0.044(3) 0.007(2) 0.022(3) 0.0011(18) 0.012(2) -0.001(2)
C58 0.046(3) 0.008(2) 0.025(3) 0.0012(19) 0.016(2) 0.006(2)
C59 0.052(4) 0.005(2) 0.030(3) -0.0012(19) 0.024(3) 0.003(2)
C60 0.041(3) 0.008(2) 0.027(3) 0.0068(19) 0.014(2) 0.005(2)
C61 0.024(3) 0.012(2) 0.041(3) 0.006(2) 0.009(2) 0.0021(19)
C62 0.024(3) 0.015(2) 0.037(3) 0.006(2) 0.014(2) 0.0012(19)
C63 0.028(3) 0.012(2) 0.031(3) -0.001(2) 0.013(2) -0.0041(19)
C64 0.031(3) 0.029(3) 0.040(3) 0.001(3) 0.017(3) -0.002(2)
C65 0.040(3) 0.032(3) 0.040(3) 0.004(3) 0.022(3) -0.008(3)
C66 0.039(3) 0.021(3) 0.030(3) 0.006(2) 0.018(2) -0.004(2)
C67 0.032(3) 0.017(2) 0.022(3) 0.0007(19) 0.010(2) -0.001(2)
C68 0.030(3) 0.012(2) 0.022(3) -0.0024(18) 0.011(2) -0.0048(19)
C69 0.026(3) 0.012(2) 0.025(3) 0.0007(19) 0.008(2) -0.0003(19)
C70 0.023(2) 0.010(2) 0.017(2) -0.0018(17) 0.0056(19) -0.0020(17)
C71 0.024(2) 0.0071(19) 0.016(2) 0.0016(16) 0.0075(19) 0.0020(17)
C72 0.031(3) 0.011(2) 0.018(2) -0.0012(17) 0.008(2) -0.0022(19)
C73 0.023(3) 0.016(2) 0.021(2) 0.0010(19) 0.002(2) -0.0003(19)
C74 0.023(3) 0.014(2) 0.028(3) 0.0023(19) 0.007(2) 0.0026(19)
C75 0.032(3) 0.011(2) 0.022(2) 0.0013(18) 0.012(2) 0.0023(19)
C76 0.026(3) 0.0067(19) 0.017(2) -0.0018(16) 0.0057(19) -0.0018(17)
C77 0.026(3) 0.012(2) 0.016(2) -0.0042(17) 0.0061(19) -0.0014(18)
C78 0.045(3) 0.009(2) 0.019(2) -0.0054(18) 0.008(2) 0.002(2)
C79 0.028(3) 0.020(3) 0.070(5) 0.014(3) 0.021(3) 0.003(2)
C80 0.050(4) 0.040(4) 0.093(6) 0.026(4) 0.052(4) 0.017(3)
C81 0.073(6) 0.056(5) 0.139(9) 0.056(6) 0.077(6) 0.037(4)
C82 0.058(6) 0.082(7) 0.159(11) 0.075(7) 0.066(7) 0.043(5)
C83 0.032(4) 0.067(5) 0.103(7) 0.047(5) 0.023(4) 0.017(4)
C84 0.023(3) 0.032(3) 0.071(5) 0.021(3) 0.009(3) 0.003(2)
C85 0.024(3) 0.018(3) 0.048(4) 0.006(2) -0.001(3) 0.000(2)
C86 0.032(3) 0.027(3) 0.045(4) 0.010(3) -0.012(3) -0.003(2)
C87 0.119(9) 0.033(4) 0.094(7) 0.030(4) 0.089(7) 0.032(4)
C88 0.041(4) 0.087(6) 0.034(4) 0.023(4) 0.024(3) 0.017(4)
C89 0.064(4) 0.033(3) 0.032(3) -0.014(3) 0.033(3) -0.019(3)

loop_
_atom_type_symbol
_atom_type_description
_atom_type_scat_dispersion_real
_atom_type_scat_dispersion_imag
_atom_type_scat_source
C C 0.0033 0.0016 'International Tables Vol C Tables 4.2.6.8 and 6.1.1.4'
H H 0.0000 0.0000 'International Tables Vol C Tables 4.2.6.8 and 6.1.1.4'
N N 0.0061 0.0033 'International Tables Vol C Tables 4.2.6.8 and 6.1.1.4'
O O 0.0106 0.0060 'International Tables Vol C Tables 4.2.6.8 and 6.1.1.4'
S S 0.1246 0.1234 'International Tables Vol C Tables 4.2.6.8 and 6.1.1.4'

loop_
_geom_angle_atom_site_label_1
_geom_angle_atom_site_label_2
_geom_angle_atom_site_label_3
_geom_angle
_geom_angle_site_symmetry_1
_geom_angle_site_symmetry_3
S8 C4S S7 175(3) . .
C5S S9 S9 123(6) . 7
C5S S9 S10 142(4) . 7
S9 S9 S10 93(4) 7 7
C91 C90 C95 120.0 . .
C91 C90 H90 120.0 . .
C95 C90 H90 120.0 . .
C92 C91 C90 120.0 . .
C92 C91 H91 120.0 . .
C90 C91 H91 120.0 . .
C91 C92 C93 120.0 . .
C91 C92 H92 120.0 . .
C93 C92 H92 120.0 . .
C94 C93 C92 120.0 . .
C94 C93 H93 120.0 . .
C92 C93 H93 120.0 . .
C95 C94 C93 120.0 . .
C95 C94 H94 120.0 . .
C93 C94 H94 120.0 . .
C94 C95 C90 120.0 . .
C94 C95 H95 120.0 . .
C90 C95 H95 120.0 . .
S1 C1S S2 165.8 . .
S3 C2S S4 170.2 . .
S5 C3S S6 168.2 . .
C77 O1 C70 97.1(3) . .
C78 O2 C5 110.4(2) . .
C85 O3 C61 96.9(3) . .
C86 O4 C4 110.8(3) . .
C62 N1 C63 116.3 . .
C69 N2 C68 116.3(3) . .
C18 C1 C6 112.2 . .
C18 C1 C70 112.80(17) . .
C6 C1 C70 98.27(17) . .
C18 C1 C2 102.9 . .
C6 C1 C2 117.8 . .
C70 C1 C2 113.35(18) . .
C20 C2 C3 113.1 . .
C20 C2 C61 111.3 . .
C3 C2 C61 98.8 . .
C20 C2 C1 103.2 . .
C3 C2 C1 117.6 . .
C61 C2 C1 113.3 . .
C23 C3 C85 110.0(2) . .
C23 C3 C2 114.6 . .
C85 C3 C2 101.7(2) . .
C23 C3 C4 104.1 . .
C85 C3 C4 102.1(3) . .
C2 C3 C4 123.3 . .
O4 C4 C25 108.8 . .
O4 C4 C5 107.7 . .
C25 C4 C5 113.4 . .
O4 C4 C3 105.4 . .
C25 C4 C3 102.1 . .
C5 C4 C3 118.8 . .
O2 C5 C9 108.4 . .
O2 C5 C4 107.1 . .
C9 C5 C4 114.4 . .
O2 C5 C6 105.1 . .
C9 C5 C6 102.6 . .
C4 C5 C6 118.6 . .
C7 C6 C77 110.17(19) . .
C7 C6 C1 114.8 . .
C77 C6 C1 101.63(18) . .
C7 C6 C5 103.7 . .
C77 C6 C5 102.08(18) . .
C1 C6 C5 123.4 . .
C16 C7 C8 119.6 . .
C16 C7 C6 125.0 . .
C8 C7 C6 111.9 . .
C13 C8 C9 123.0 . .
C13 C8 C7 120.8 . .
C9 C8 C7 107.7 . .
C10 C9 C8 118.5 . .
C10 C9 C5 125.0 . .
C8 C9 C5 112.3 . .
C9 C10 C11 120.5 . .
C9 C10 C26 119.1 . .
C11 C10 C26 108.2 . .
C12 C11 C10 121.1 . .
C12 C11 C28 119.5 . .
C10 C11 C28 108.6 . .
C11 C12 C13 118.6 . .
C11 C12 C31 120.2 . .
C13 C12 C31 108.4 . .
C8 C13 C14 119.5 . .
C8 C13 C12 118.2 . .
C14 C13 C12 108.5 . .
C15 C14 C13 119.6 . .
C15 C14 C32 119.5 . .
C13 C14 C32 107.9 . .
C14 C15 C35 121.0 . .
C14 C15 C16 119.9 . .
C35 C15 C16 107.9 . .
C7 C16 C15 120.4 . .
C7 C16 C17 118.9 . .
C15 C16 C17 108.5 . .
C18 C17 C36 121.0 . .
C18 C17 C16 120.0 . .
C36 C17 C16 106.6 . .
C17 C18 C19 118.7 . .
C17 C18 C1 124.7 . .
C19 C18 C1 111.5 . .
C38 C19 C20 121.8 . .
C38 C19 C18 120.8 . .
C20 C19 C18 108.5 . .
C21 C20 C19 118.4 . .
C21 C20 C2 124.6 . .
C19 C20 C2 112.5 . .
C20 C21 C40 121.0 . .
C20 C21 C22 119.6 . .
C40 C21 C22 106.8 . .
C23 C22 C42 120.4 . .
C23 C22 C21 118.8 . .
C42 C22 C21 108.5 . .
C22 C23 C24 119.6 . .
C22 C23 C3 124.7 . .
C24 C23 C3 112.3 . .
C44 C24 C23 121.2 . .
C44 C24 C25 121.6 . .
C23 C24 C25 108.3 . .
C26 C25 C24 119.0 . .
C26 C25 C4 124.4 . .
C24 C25 C4 111.6 . .
C25 C26 C27 120.1 . .
C25 C26 C10 119.3 . .
C27 C26 C10 107.6 . .
C45 C27 C28 119.6 . .
C45 C27 C26 120.7 . .
C28 C27 C26 107.8 . .
C29 C28 C27 120.4 . .
C29 C28 C11 119.6 . .
C27 C28 C11 107.8 . .
C28 C29 C30 120.7 . .
C28 C29 C47 119.4 . .
C30 C29 C47 108.5 . .
C31 C30 C29 120.1 . .
C31 C30 C49 119.6 . .
C29 C30 C49 108.0 . .
C30 C31 C12 119.9 . .
C30 C31 C32 120.2 . .
C12 C31 C32 107.6 . .
C33 C32 C31 120.4 . .
C33 C32 C14 119.4 . .
C31 C32 C14 107.6 . .
C32 C33 C34 120.5 . .
C32 C33 C50 120.0 . .
C34 C33 C50 106.6 . .
C35 C34 C52 120.1 . .
C35 C34 C33 119.9 . .
C52 C34 C33 108.9 . .
C34 C35 C15 119.7 . .
C34 C35 C36 120.1 . .
C15 C35 C36 108.3 . .
C37 C36 C35 119.8 . .
C37 C36 C17 120.3 . .
C35 C36 C17 108.7 . .
C36 C37 C38 118.6 . .
C36 C37 C53 120.4 . .
C38 C37 C53 107.8 . .
C19 C38 C37 120.5 . .
C19 C38 C39 119.7 . .
C37 C38 C39 109.0 . .
C40 C39 C38 118.7 . .
C40 C39 C54 120.3 . .
C38 C39 C54 107.5 . .
C39 C40 C41 120.3 . .
C39 C40 C21 120.4 . .
C41 C40 C21 108.6 . .
C59 C41 C40 119.8 . .
C59 C41 C42 120.1 . .
C40 C41 C42 107.8 . .
C43 C42 C22 120.4 . .
C43 C42 C41 120.1 . .
C22 C42 C41 108.3 . .
C42 C43 C60 119.9 . .
C42 C43 C44 119.0 . .
C60 C43 C44 108.0 . .
C24 C44 C45 119.6 . .
C24 C44 C43 119.4 . .
C45 C44 C43 108.3 . .
C27 C45 C44 118.8 . .
C27 C45 C46 120.7 . .
C44 C45 C46 108.1 . .
C47 C46 C60 120.6 . .
C47 C46 C45 119.1 . .
C60 C46 C45 107.3 . .
C46 C47 C29 120.8 . .
C46 C47 C48 119.6 . .
C29 C47 C48 107.4 . .
C57 C48 C49 120.7 . .
C57 C48 C47 119.6 . .
C49 C48 C47 107.6 . .
C50 C49 C30 121.2 . .
C50 C49 C48 118.8 . .
C30 C49 C48 108.5 . .
C49 C50 C51 120.5 . .
C49 C50 C33 118.7 . .
C51 C50 C33 108.9 . .
C56 C51 C50 120.1 . .
C56 C51 C52 120.6 . .
C50 C51 C52 107.7 . .
C53 C52 C34 120.1 . .
C53 C52 C51 119.2 . .
C34 C52 C51 108.0 . .
C52 C53 C54 120.3 . .
C52 C53 C37 119.5 . .
C54 C53 C37 107.6 . .
C55 C54 C53 120.6 . .
C55 C54 C39 119.0 . .
C53 C54 C39 108.1 . .
C54 C55 C59 121.0 . .
C54 C55 C56 119.1 . .
C59 C55 C56 108.2 . .
C51 C56 C55 120.2 . .
C51 C56 C57 120.3 . .
C55 C56 C57 107.3 . .
C48 C57 C58 120.5 . .
C48 C57 C56 119.6 . .
C58 C57 C56 108.4 . .
C60 C58 C57 120.4 . .
C60 C58 C59 120.2 . .
C57 C58 C59 108.2 . .
C41 C59 C55 119.7 . .
C41 C59 C58 119.6 . .
C55 C59 C58 107.7 . .
C58 C60 C43 120.0 . .
C58 C60 C46 119.3 . .
C43 C60 C46 108.2 . .
O3 C61 C62 110.5 . .
O3 C61 C79 102.1(3) . .
C62 C61 C79 116.8(2) . .
O3 C61 C2 99.9 . .
C62 C61 C2 117.1 . .
C79 C61 C2 108.1(2) . .
N1 C62 C69 122.4(2) . .
N1 C62 C61 118.1 . .
C69 C62 C61 119.2(2) . .
N1 C63 C68 121.4(2) . .
N1 C63 C64 118.8 . .
C68 C63 C64 119.7(2) . .
C65 C64 C63 118.6(3) . .
C65 C64 H64 120.7 . .
C63 C64 H64 120.7 . .
C64 C65 C66 121.6(5) . .
C64 C65 H65 119.2 . .
C66 C65 H65 119.2 . .
C67 C66 C65 120.3(5) . .
C67 C66 H66 119.9 . .
C65 C66 H66 119.9 . .
C66 C67 C68 119.5(5) . .
C66 C67 H67 120.2 . .
C68 C67 H67 120.2 . .
N2 C68 C63 120.8(4) . .
N2 C68 C67 119.0(4) . .
C63 C68 C67 120.2(4) . .
N2 C69 C62 122.4(4) . .
N2 C69 C70 117.1(4) . .
C62 C69 C70 120.4(4) . .
O1 C70 C69 110.6(4) . .
O1 C70 C71 101.8(3) . .
C69 C70 C71 116.2(4) . .
O1 C70 C1 100.1(3) . .
C69 C70 C1 117.6(4) . .
C71 C70 C1 108.3(3) . .
C72 C71 C76 120.7(5) . .
C72 C71 C70 134.5(4) . .
C76 C71 C70 104.7(4) . .
C71 C72 C73 117.9(5) . .
C71 C72 H72 121.1 . .
C73 C72 H72 121.1 . .
C72 C73 C74 121.6(5) . .
C72 C73 H73 119.2 . .
C74 C73 H73 119.2 . .
C73 C74 C75 120.7(5) . .
C73 C74 H74 119.6 . .
C75 C74 H74 119.6 . .
C76 C75 C74 117.2(5) . .
C76 C75 H75 121.4 . .
C74 C75 H75 121.4 . .
C75 C76 C71 121.8(4) . .
C75 C76 C77 134.1(5) . .
C71 C76 C77 103.8(4) . .
O1 C77 C76 103.5(4) . .
O1 C77 C78 113.1(4) . .
C76 C77 C78 124.5(4) . .
O1 C77 C6 101.6(3) . .
C76 C77 C6 107.7(3) . .
C78 C77 C6 104.2(3) . .
O2 C78 C77 104.9(4) . .
O2 C78 H78A 110.8 . .
C77 C78 H78A 110.8 . .
O2 C78 H78B 110.8 . .
C77 C78 H78B 110.8 . .
H78A C78 H78B 108.8 . .
C80 C79 C84 121.9(6) . .
C80 C79 C61 133.6(6) . .
C84 C79 C61 104.4(5) . .
C79 C80 C81 116.1(8) . .
C79 C80 H80 122.0 . .
C81 C80 H80 122.0 . .
C82 C81 C80 122.5(9) . .
C82 C81 H81 118.7 . .
C80 C81 H81 118.7 . .
C81 C82 C83 121.5(8) . .
C81 C82 H82 119.2 . .
C83 C82 H82 119.2 . .
C84 C83 C82 117.0(9) . .
C84 C83 H83 121.5 . .
C82 C83 H83 121.5 . .
C83 C84 C79 120.8(8) . .
C83 C84 C85 134.0(7) . .
C79 C84 C85 104.6(5) . .
O3 C85 C84 102.4(5) . .
O3 C85 C86 112.5(5) . .
C84 C85 C86 125.5(5) . .
O3 C85 C3 101.3(3) . .
C84 C85 C3 108.3(5) . .
C86 C85 C3 104.2(5) . .
O4 C86 C85 105.6(4) . .
O4 C86 H86A 110.6 . .
C85 C86 H86A 110.6 . .
O4 C86 H86B 110.6 . .
C85 C86 H86B 110.6 . .
H86A C86 H86B 108.8 . .
C87 C87 C88 120.4(5) 6_556 .
C87 C87 H87 119.8 6_556 .
C88 C87 H87 119.8 . .
C89 C88 C87 119.6(7) . .
C89 C88 H88 120.2 . .
C87 C88 H88 120.2 . .
C89 C89 C88 119.9(4) 6_556 .
C89 C89 H89 120.0 6_556 .
C88 C89 H89 120.0 . .

loop_
_geom_bond_atom_site_label_1
_geom_bond_atom_site_label_2
_geom_bond_distance
_geom_bond_site_symmetry_2
S7 C4S 1.67(4) .
S8 C4S 1.37(4) .
S9 C5S 1.32(7) .
S9 S9 1.39(8) 7
S9 S10 2.36(5) 7
S10 S9 2.36(5) 7
C90 C91 1.3900 .
C90 C95 1.3900 .
C90 H90 0.9500 .
C91 C92 1.3900 .
C91 H91 0.9500 .
C92 C93 1.3900 .
C92 H92 0.9500 .
C93 C94 1.3900 .
C93 H93 0.9500 .
C94 C95 1.3900 .
C94 H94 0.9500 .
C95 H95 0.9500 .
S1 C1S 1.4941 .
S2 C1S 1.5845 .
S3 C2S 1.4781 .
S4 C2S 1.5592 .
S5 C3S 1.4734 .
S6 C3S 1.5724 .
O1 C77 1.420(5) .
O1 C70 1.447(5) .
O2 C78 1.424(5) .
O2 C5 1.4478 .
O3 C85 1.445(6) .
O3 C61 1.4531 .
O4 C86 1.421(7) .
O4 C4 1.4342 .
N1 C62 1.3187 .
N1 C63 1.3676 .
N2 C69 1.318(5) .
N2 C68 1.379(5) .
C1 C18 1.5289 .
C1 C6 1.5974 .
C1 C70 1.612(5) .
C1 C2 1.6232 .
C2 C20 1.5102 .
C2 C3 1.6006 .
C2 C61 1.6035 .
C3 C23 1.5040 .
C3 C85 1.577(6) .
C3 C4 1.6054 .
C4 C25 1.5453 .
C4 C5 1.5683 .
C5 C9 1.5226 .
C5 C6 1.6048 .
C6 C7 1.5053 .
C6 C77 1.575(5) .
C7 C16 1.3704 .
C7 C8 1.4301 .
C8 C13 1.4004 .
C8 C9 1.4099 .
C9 C10 1.3769 .
C10 C11 1.4267 .
C10 C26 1.4651 .
C11 C12 1.4036 .
C11 C28 1.4598 .
C12 C13 1.4405 .
C12 C31 1.4451 .
C13 C14 1.4323 .
C14 C15 1.3920 .
C14 C32 1.4614 .
C15 C35 1.4399 .
C15 C16 1.4511 .
C16 C17 1.4624 .
C17 C18 1.3681 .
C17 C36 1.4544 .
C18 C19 1.4273 .
C19 C38 1.4045 .
C19 C20 1.4179 .
C20 C21 1.3762 .
C21 C40 1.4560 .
C21 C22 1.4729 .
C22 C23 1.3813 .
C22 C42 1.4398 .
C23 C24 1.4165 .
C24 C44 1.4077 .
C24 C25 1.4172 .
C25 C26 1.3828 .
C26 C27 1.4563 .
C27 C45 1.3905 .
C27 C28 1.4530 .
C28 C29 1.3922 .
C29 C30 1.4351 .
C29 C47 1.4528 .
C30 C31 1.3989 .
C30 C49 1.4379 .
C31 C32 1.4536 .
C32 C33 1.3922 .
C33 C34 1.4546 .
C33 C50 1.4651 .
C34 C35 1.3933 .
C34 C52 1.4475 .
C35 C36 1.4461 .
C36 C37 1.3876 .
C37 C38 1.4260 .
C37 C53 1.4578 .
C38 C39 1.4377 .
C39 C40 1.3829 .
C39 C54 1.4503 .
C40 C41 1.4532 .
C41 C59 1.3911 .
C41 C42 1.4556 .
C42 C43 1.4011 .
C43 C60 1.4399 .
C43 C44 1.4401 .
C44 C45 1.4346 .
C45 C46 1.4535 .
C46 C47 1.3917 .
C46 C60 1.4472 .
C47 C48 1.4533 .
C48 C57 1.3974 .
C48 C49 1.4481 .
C49 C50 1.4111 .
C50 C51 1.4442 .
C51 C56 1.3823 .
C51 C52 1.4548 .
C52 C53 1.3904 .
C53 C54 1.4410 .
C54 C55 1.3978 .
C55 C59 1.4405 .
C55 C56 1.4507 .
C56 C57 1.4548 .
C57 C58 1.4271 .
C58 C60 1.4013 .
C58 C59 1.4547 .
C61 C62 1.4878 .
C61 C79 1.526(6) .
C62 C69 1.410(5) .
C63 C68 1.405(5) .
C63 C64 1.4284 .
C64 C65 1.365(6) .
C64 H64 0.9501 .
C65 C66 1.420(8) .
C65 H65 0.9500 .
C66 C67 1.369(7) .
C66 H66 0.9500 .
C67 C68 1.411(7) .
C67 H67 0.9500 .
C69 C70 1.492(7) .
C70 C71 1.527(7) .
C71 C72 1.381(7) .
C71 C76 1.403(7) .
C72 C73 1.384(7) .
C72 H72 0.9500 .
C73 C74 1.388(7) .
C73 H73 0.9500 .
C74 C75 1.407(7) .
C74 H74 0.9500 .
C75 C76 1.374(7) .
C75 H75 0.9500 .
C76 C77 1.497(7) .
C77 C78 1.498(7) .
C78 H78A 0.9900 .
C78 H78B 0.9900 .
C79 C80 1.384(10) .
C79 C84 1.412(10) .
C80 C81 1.398(10) .
C80 H80 0.9500 .
C81 C82 1.364(15) .
C81 H81 0.9500 .
C82 C83 1.406(14) .
C82 H82 0.9500 .
C83 C84 1.381(9) .
C83 H83 0.9500 .
C84 C85 1.481(10) .
C85 C86 1.496(9) .
C86 H86A 0.9900 .
C86 H86B 0.9900 .
C87 C87 1.33(2) 6_556
C87 C88 1.380(12) .
C87 H87 0.9500 .
C88 C89 1.376(10) .
C88 H88 0.9500 .
C89 C89 1.359(13) 6_556
C89 H89 0.9500 .

loop_
_geom_torsion_atom_site_label_1
_geom_torsion_atom_site_label_2
_geom_torsion_atom_site_label_3
_geom_torsion_atom_site_label_4
_geom_torsion
C95 C90 C91 C92 0.0
C90 C91 C92 C93 0.0
C91 C92 C93 C94 0.0
C92 C93 C94 C95 0.0
C93 C94 C95 C90 0.0
C91 C90 C95 C94 0.0
C18 C1 C2 C20 0.0
C6 C1 C2 C20 124.0
C70 C1 C2 C20 -122.08
C18 C1 C2 C3 -125.2
C6 C1 C2 C3 -1.2
C70 C1 C2 C3 112.70
C18 C1 C2 C61 120.4
C6 C1 C2 C61 -115.6
C70 C1 C2 C61 -1.67
C20 C2 C3 C23 3.7
C61 C2 C3 C23 -114.0
C1 C2 C3 C23 123.9
C20 C2 C3 C85 122.3
C61 C2 C3 C85 4.6
C1 C2 C3 C85 -117.6
C20 C2 C3 C4 -124.7
C61 C2 C3 C4 117.7
C1 C2 C3 C4 -4.5
C86 O4 C4 C25 89.1
C86 O4 C4 C5 -147.6
C86 O4 C4 C3 -19.7
C23 C3 C4 O4 112.6
C85 C3 C4 O4 -1.9
C2 C3 C4 O4 -114.8
C23 C3 C4 C25 -1.0
C85 C3 C4 C25 -115.5
C2 C3 C4 C25 131.6
C23 C3 C4 C5 -126.6
C85 C3 C4 C5 118.9
C2 C3 C4 C5 6.0
C78 O2 C5 C9 -89.0
C78 O2 C5 C4 147.2
C78 O2 C5 C6 20.2
O4 C4 C5 O2 -0.6
C25 C4 C5 O2 119.8
C3 C4 C5 O2 -120.3
O4 C4 C5 C9 -120.7
C25 C4 C5 C9 -0.3
C3 C4 C5 C9 119.7
O4 C4 C5 C6 117.9
C25 C4 C5 C6 -121.7
C3 C4 C5 C6 -1.7
C18 C1 C6 C7 -3.4
C70 C1 C6 C7 115.43
C2 C1 C6 C7 -122.6
C18 C1 C6 C77 -122.26
C70 C1 C6 C77 -3.4
C2 C1 C6 C77 118.56
C18 C1 C6 C5 124.7
C70 C1 C6 C5 -116.50
C2 C1 C6 C5 5.5
O2 C5 C6 C7 -111.8
C9 C5 C6 C7 1.4
C4 C5 C6 C7 128.6
O2 C5 C6 C77 2.68
C9 C5 C6 C77 115.93
C4 C5 C6 C77 -116.88
O2 C5 C6 C1 115.5
C9 C5 C6 C1 -131.2
C4 C5 C6 C1 -4.0
C77 C6 C7 C16 99.44
C1 C6 C7 C16 -14.5
C5 C6 C7 C16 -152.0
C77 C6 C7 C8 -101.72
C1 C6 C7 C8 144.3
C5 C6 C7 C8 6.9
C16 C7 C8 C13 -1.7
C6 C7 C8 C13 -161.8
C16 C7 C8 C9 147.0
C6 C7 C8 C9 -13.1
C13 C8 C9 C10 3.9
C7 C8 C9 C10 -144.0
C13 C8 C9 C5 162.0
C7 C8 C9 C5 14.1
O2 C5 C9 C10 -102.2
C4 C5 C9 C10 17.2
C6 C5 C9 C10 147.0
O2 C5 C9 C8 101.3
C4 C5 C9 C8 -139.3
C6 C5 C9 C8 -9.5
C8 C9 C10 C11 -0.4
C5 C9 C10 C11 -155.5
C8 C9 C10 C26 137.6
C5 C9 C10 C26 -17.5
C9 C10 C11 C12 -2.2
C26 C10 C11 C12 -144.2
C9 C10 C11 C28 141.8
C26 C10 C11 C28 -0.2
C10 C11 C12 C13 1.3
C28 C11 C12 C13 -138.9
C10 C11 C12 C31 138.5
C28 C11 C12 C31 -1.7
C9 C8 C13 C14 -140.5
C7 C8 C13 C14 3.4
C9 C8 C13 C12 -4.6
C7 C8 C13 C12 139.3
C11 C12 C13 C8 1.9
C31 C12 C13 C8 -139.8
C11 C12 C13 C14 142.2
C31 C12 C13 C14 0.5
C8 C13 C14 C15 -1.8
C12 C13 C14 C15 -141.4
C8 C13 C14 C32 139.5
C12 C13 C14 C32 -0.2
C13 C14 C15 C35 138.0
C32 C14 C15 C35 1.2
C13 C14 C15 C16 -1.5
C32 C14 C15 C16 -138.3
C8 C7 C16 C15 -1.6
C6 C7 C16 C15 155.7
C8 C7 C16 C17 -139.6
C6 C7 C16 C17 17.7
C14 C15 C16 C7 3.3
C35 C15 C16 C7 -140.9
C14 C15 C16 C17 145.1
C35 C15 C16 C17 0.9
C7 C16 C17 C18 -1.1
C15 C16 C17 C18 -143.6
C7 C16 C17 C36 141.3
C15 C16 C17 C36 -1.2
C36 C17 C18 C19 -2.4
C16 C17 C18 C19 134.5
C36 C17 C18 C1 -155.2
C16 C17 C18 C1 -18.2
C6 C1 C18 C17 19.5
C70 C1 C18 C17 -90.41
C2 C1 C18 C17 147.1
C6 C1 C18 C19 -134.9
C70 C1 C18 C19 115.18
C2 C1 C18 C19 -7.3
C17 C18 C19 C38 3.8
C1 C18 C19 C38 159.9
C17 C18 C19 C20 -143.9
C1 C18 C19 C20 12.2
C38 C19 C20 C21 -2.3
C18 C19 C20 C21 145.0
C38 C19 C20 C2 -159.6
C18 C19 C20 C2 -12.3
C3 C2 C20 C21 -20.1
C61 C2 C20 C21 90.0
C1 C2 C20 C21 -148.3
C3 C2 C20 C19 135.5
C61 C2 C20 C19 -114.4
C1 C2 C20 C19 7.3
C19 C20 C21 C40 1.1
C2 C20 C21 C40 155.4
C19 C20 C21 C22 -135.6
C2 C20 C21 C22 18.7
C20 C21 C22 C23 1.0
C40 C21 C22 C23 -141.2
C20 C21 C22 C42 143.4
C40 C21 C22 C42 1.3
C42 C22 C23 C24 1.7
C21 C22 C23 C24 139.6
C42 C22 C23 C3 -155.7
C21 C22 C23 C3 -17.8
C85 C3 C23 C22 -99.2
C2 C3 C23 C22 14.5
C4 C3 C23 C22 152.0
C85 C3 C23 C24 102.0
C2 C3 C23 C24 -144.3
C4 C3 C23 C24 -6.8
C22 C23 C24 C44 0.2
C3 C23 C24 C44 160.2
C22 C23 C24 C25 -147.5
C3 C23 C24 C25 12.5
C44 C24 C25 C26 -4.8
C23 C24 C25 C26 142.8
C44 C24 C25 C4 -160.7
C23 C24 C25 C4 -13.2
O4 C4 C25 C26 103.0
C5 C4 C25 C26 -16.8
C3 C4 C25 C26 -145.9
O4 C4 C25 C24 -102.5
C5 C4 C25 C24 137.7
C3 C4 C25 C24 8.6
C24 C25 C26 C27 2.1
C4 C25 C26 C27 154.8
C24 C25 C26 C10 -134.6
C4 C25 C26 C10 18.1
C9 C10 C26 C25 -0.6
C11 C10 C26 C25 142.1
C9 C10 C26 C27 -142.1
C11 C10 C26 C27 0.6
C25 C26 C27 C45 0.6
C10 C26 C27 C45 141.8
C25 C26 C27 C28 -141.9
C10 C26 C27 C28 -0.7
C45 C27 C28 C29 -0.3
C26 C27 C28 C29 142.7
C45 C27 C28 C11 -142.4
C26 C27 C28 C11 0.6
C12 C11 C28 C29 2.0
C10 C11 C28 C29 -142.7
C12 C11 C28 C27 144.4
C10 C11 C28 C27 -0.3
C27 C28 C29 C30 -138.8
C11 C28 C29 C30 -1.1
C27 C28 C29 C47 0.6
C11 C28 C29 C47 138.3
C28 C29 C30 C31 0.0
C47 C29 C30 C31 -143.4
C28 C29 C30 C49 142.0
C47 C29 C30 C49 -1.3
C29 C30 C31 C12 0.3
C49 C30 C31 C12 -137.4
C29 C30 C31 C32 137.8
C49 C30 C31 C32 0.1
C11 C12 C31 C30 0.6
C13 C12 C31 C30 141.6
C11 C12 C31 C32 -141.6
C13 C12 C31 C32 -0.6
C30 C31 C32 C33 -0.1
C12 C31 C32 C33 141.9
C30 C31 C32 C14 -141.5
C12 C31 C32 C14 0.5
C15 C14 C32 C33 -0.8
C13 C14 C32 C33 -142.1
C15 C14 C32 C31 141.0
C13 C14 C32 C31 -0.2
C31 C32 C33 C34 -136.4
C14 C32 C33 C34 0.6
C31 C32 C33 C50 -0.2
C14 C32 C33 C50 136.8
C32 C33 C34 C35 -0.7
C50 C33 C34 C35 -141.9
C32 C33 C34 C52 143.2
C50 C33 C34 C52 1.9
C52 C34 C35 C15 -138.8
C33 C34 C35 C15 1.0
C52 C34 C35 C36 -0.6
C33 C34 C35 C36 139.3
C14 C15 C35 C34 -1.3
C16 C15 C35 C34 142.4
C14 C15 C35 C36 -144.0
C16 C15 C35 C36 -0.2
C34 C35 C36 C37 0.9
C15 C35 C36 C37 143.3
C34 C35 C36 C17 -143.0
C15 C35 C36 C17 -0.5
C18 C17 C36 C37 -0.7
C16 C17 C36 C37 -142.6
C18 C17 C36 C35 143.0
C16 C17 C36 C35 1.1
C35 C36 C37 C38 -137.2
C17 C36 C37 C38 2.5
C35 C36 C37 C53 -0.9
C17 C36 C37 C53 138.9
C20 C19 C38 C37 141.4
C18 C19 C38 C37 -2.0
C20 C19 C38 C39 0.9
C18 C19 C38 C39 -142.4
C36 C37 C38 C19 -1.2
C53 C37 C38 C19 -142.5
C36 C37 C38 C39 143.0
C53 C37 C38 C39 1.7
C19 C38 C39 C40 1.7
C37 C38 C39 C40 -142.8
C19 C38 C39 C54 142.7
C37 C38 C39 C54 -1.9
C38 C39 C40 C41 137.6
C54 C39 C40 C41 1.7
C38 C39 C40 C21 -2.9
C54 C39 C40 C21 -138.7
C20 C21 C40 C39 1.5
C22 C21 C40 C39 143.0
C20 C21 C40 C41 -143.0
C22 C21 C40 C41 -1.5
C39 C40 C41 C59 -1.1
C21 C40 C41 C59 143.4
C39 C40 C41 C42 -143.3
C21 C40 C41 C42 1.2
C23 C22 C42 C43 -2.4
C21 C22 C42 C43 -144.2
C23 C22 C42 C41 141.2
C21 C22 C42 C41 -0.5
C59 C41 C42 C43 1.3
C40 C41 C42 C43 143.4
C59 C41 C42 C22 -142.5
C40 C41 C42 C22 -0.4
C22 C42 C43 C60 137.8
C41 C42 C43 C60 -1.7
C22 C42 C43 C44 1.1
C41 C42 C43 C44 -138.3
C23 C24 C44 C45 -138.7
C25 C24 C44 C45 4.7
C23 C24 C44 C43 -1.5
C25 C24 C44 C43 142.0
C42 C43 C44 C24 0.7
C60 C43 C44 C24 -140.5
C42 C43 C44 C45 142.3
C60 C43 C44 C45 1.1
C28 C27 C45 C44 137.5
C26 C27 C45 C44 -0.7
C28 C27 C45 C46 -0.2
C26 C27 C45 C46 -138.4
C24 C44 C45 C27 -1.9
C43 C44 C45 C27 -143.4
C24 C44 C45 C46 140.6
C43 C44 C45 C46 -0.8
C27 C45 C46 C47 0.4
C44 C45 C46 C47 -141.2
C27 C45 C46 C60 141.9
C44 C45 C46 C60 0.3
C60 C46 C47 C29 -136.5
C45 C46 C47 C29 -0.1
C60 C46 C47 C48 1.2
C45 C46 C47 C48 137.6
C28 C29 C47 C46 -0.5
C30 C29 C47 C46 143.4
C28 C29 C47 C48 -142.6
C30 C29 C47 C48 1.3
C46 C47 C48 C57 -0.7
C29 C47 C48 C57 142.0
C46 C47 C48 C49 -143.4
C29 C47 C48 C49 -0.8
C31 C30 C49 C50 0.4
C29 C30 C49 C50 -141.9
C31 C30 C49 C48 143.1
C29 C30 C49 C48 0.8
C57 C48 C49 C50 1.5
C47 C48 C49 C50 143.7
C57 C48 C49 C30 -142.3
C47 C48 C49 C30 0.0
C30 C49 C50 C51 138.0
C48 C49 C50 C51 -1.0
C30 C49 C50 C33 -0.7
C48 C49 C50 C33 -139.8
C32 C33 C50 C49 0.7
C34 C33 C50 C49 142.2
C32 C33 C50 C51 -142.5
C34 C33 C50 C51 -0.9
C49 C50 C51 C56 0.7
C33 C50 C51 C56 143.0
C49 C50 C51 C52 -142.8
C33 C50 C51 C52 -0.4
C35 C34 C52 C53 0.3
C33 C34 C52 C53 -143.5
C35 C34 C52 C51 141.5
C33 C34 C52 C51 -2.2
C56 C51 C52 C53 0.1
C50 C51 C52 C53 143.3
C56 C51 C52 C34 -141.6
C50 C51 C52 C34 1.6
C34 C52 C53 C54 136.8
C51 C52 C53 C54 -0.2
C34 C52 C53 C37 -0.2
C51 C52 C53 C37 -137.3
C36 C37 C53 C52 0.5
C38 C37 C53 C52 141.0
C36 C37 C53 C54 -141.4
C38 C37 C53 C54 -0.9
C52 C53 C54 C55 -0.1
C37 C53 C54 C55 141.4
C52 C53 C54 C39 -141.8
C37 C53 C54 C39 -0.3
C40 C39 C54 C55 -0.9
C38 C39 C54 C55 -141.1
C40 C39 C54 C53 141.5
C38 C39 C54 C53 1.3
C53 C54 C55 C59 -138.1
C39 C54 C55 C59 -0.5
C53 C54 C55 C56 0.6
C39 C54 C55 C56 138.3
C50 C51 C56 C55 -138.3
C52 C51 C56 C55 0.4
C50 C51 C56 C57 -0.7
C52 C51 C56 C57 138.0
C54 C55 C56 C51 -0.7
C59 C55 C56 C51 142.7
C54 C55 C56 C57 -143.2
C59 C55 C56 C57 0.3
C49 C48 C57 C58 137.7
C47 C48 C57 C58 -0.2
C49 C48 C57 C56 -1.5
C47 C48 C57 C56 -139.4
C51 C56 C57 C48 1.1
C55 C56 C57 C48 143.5
C51 C56 C57 C58 -142.5
C55 C56 C57 C58 -0.1
C48 C57 C58 C60 0.6
C56 C57 C58 C60 143.8
C48 C57 C58 C59 -143.4
C56 C57 C58 C59 -0.2
C40 C41 C59 C55 -0.2
C42 C41 C59 C55 137.4
C40 C41 C59 C58 -136.9
C42 C41 C59 C58 0.7
C54 C55 C59 C41 1.0
C56 C55 C59 C41 -141.7
C54 C55 C59 C58 142.3
C56 C55 C59 C58 -0.4
C60 C58 C59 C41 -2.4
C57 C58 C59 C41 141.7
C60 C58 C59 C55 -143.6
C57 C58 C59 C55 0.4
C57 C58 C60 C43 -137.7
C59 C58 C60 C43 2.0
C57 C58 C60 C46 -0.1
C59 C58 C60 C46 139.6
C42 C43 C60 C58 0.0
C44 C43 C60 C58 140.8
C42 C43 C60 C46 -141.7
C44 C43 C60 C46 -0.9
C47 C46 C60 C58 -0.8
C45 C46 C60 C58 -141.6
C47 C46 C60 C43 141.2
C45 C46 C60 C43 0.4
C85 O3 C61 C62 -173.6
C85 O3 C61 C79 -48.7
C85 O3 C61 C2 62.5
C20 C2 C61 O3 -158.9
C3 C2 C61 O3 -39.9
C1 C2 C61 O3 85.4
C20 C2 C61 C62 81.9
C3 C2 C61 C62 -159.0
C1 C2 C61 C62 -33.8
C20 C2 C61 C79 -52.6
C3 C2 C61 C79 66.4
C1 C2 C61 C79 -168.3
C63 N1 C62 C69 3.2
C63 N1 C62 C61 -171.4
O3 C61 C62 N1 102.1
C79 C61 C62 N1 -13.9
C2 C61 C62 N1 -144.6
O3 C61 C62 C69 -72.7
C79 C61 C62 C69 171.3
C2 C61 C62 C69 40.7
C62 N1 C63 C68 1.9
C62 N1 C63 C64 -178.8
N1 C63 C64 C65 -175.6
C68 C63 C64 C65 3.7
C63 C64 C65 C66 -0.3
C64 C65 C66 C67 -2.1
C65 C66 C67 C68 1.1
C69 N2 C68 C63 3.3
C69 N2 C68 C67 -176.7
N1 C63 C68 N2 -5.3
C64 C63 C68 N2 175.4
N1 C63 C68 C67 174.6
C64 C63 C68 C67 -4.7
C66 C67 C68 N2 -177.8
C66 C67 C68 C63 2.3
C68 N2 C69 C62 1.8
C68 N2 C69 C70 178.3
N1 C62 C69 N2 -5.3
C61 C62 C69 N2 169.2
N1 C62 C69 C70 178.2
C61 C62 C69 C70 -7.2
C77 O1 C70 C69 173.2
C77 O1 C70 C71 49.1
C77 O1 C70 C1 -62.1
N2 C69 C70 O1 -93.2
C62 C69 C70 O1 83.4
N2 C69 C70 C71 22.2
C62 C69 C70 C71 -161.2
N2 C69 C70 C1 152.8
C62 C69 C70 C1 -30.6
C18 C1 C70 O1 156.88
C6 C1 C70 O1 38.5
C2 C1 C70 O1 -86.7
C18 C1 C70 C69 -83.4
C6 C1 C70 C69 158.2
C2 C1 C70 C69 33.0
C18 C1 C70 C71 50.8
C6 C1 C70 C71 -67.6
C2 C1 C70 C71 167.2
O1 C70 C71 C72 153.3
C69 C70 C71 C72 33.1
C1 C70 C71 C72 -101.8
O1 C70 C71 C76 -29.3
C69 C70 C71 C76 -149.5
C1 C70 C71 C76 75.6
C76 C71 C72 C73 0.5
C70 C71 C72 C73 177.6
C71 C72 C73 C74 -0.9
C72 C73 C74 C75 0.1
C73 C74 C75 C76 1.1
C74 C75 C76 C71 -1.5
C74 C75 C76 C77 -174.5
C72 C71 C76 C75 0.7
C70 C71 C76 C75 -177.1
C72 C71 C76 C77 175.6
C70 C71 C76 C77 -2.3
C70 O1 C77 C76 -51.7
C70 O1 C77 C78 171.0
C70 O1 C77 C6 59.9
C75 C76 C77 O1 -151.9
C71 C76 C77 O1 34.2
C75 C76 C77 C78 -21.1
C71 C76 C77 C78 165.0
C75 C76 C77 C6 101.1
C71 C76 C77 C6 -72.9
C7 C6 C77 O1 -155.48
C1 C6 C77 O1 -33.4
C5 C6 C77 O1 94.9
C7 C6 C77 C76 -47.1
C1 C6 C77 C76 75.0
C5 C6 C77 C76 -156.7
C7 C6 C77 C78 86.8
C1 C6 C77 C78 -151.1
C5 C6 C77 C78 -22.8
C5 O2 C78 C77 -35.9
O1 C77 C78 O2 -73.7
C76 C77 C78 O2 159.4
C6 C77 C78 O2 35.7
O3 C61 C79 C80 -156.6
C62 C61 C79 C80 -36.0
C2 C61 C79 C80 98.7
O3 C61 C79 C84 27.7
C62 C61 C79 C84 148.2
C2 C61 C79 C84 -77.1
C84 C79 C80 C81 -3.2
C61 C79 C80 C81 -178.3
C79 C80 C81 C82 3.3
C80 C81 C82 C83 -0.9
C81 C82 C83 C84 -1.7
C82 C83 C84 C79 1.8
C82 C83 C84 C85 171.2
C80 C79 C84 C83 0.7
C61 C79 C84 C83 177.1
C80 C79 C84 C85 -171.4
C61 C79 C84 C85 4.9
C61 O3 C85 C84 52.6
C61 O3 C85 C86 -170.0
C61 O3 C85 C3 -59.3
C83 C84 C85 O3 153.0
C79 C84 C85 O3 -36.4
C83 C84 C85 C86 23.3(
C79 C84 C85 C86 -166.2
C83 C84 C85 C3 -100.4
C79 C84 C85 C3 70.2
C23 C3 C85 O3 154.0
C2 C3 C85 O3 32.2
C4 C3 C85 O3 -95.9
C23 C3 C85 C84 46.7
C2 C3 C85 C84 -75.1
C4 C3 C85 C84 156.8
C23 C3 C85 C86 -89.0
C2 C3 C85 C86 149.2
C4 C3 C85 C86 21.1
C4 O4 C86 C85 34.5
O3 C85 C86 O4 75.2
C84 C85 C86 O4 -159.1
C3 C85 C86 O4 -33.7
